data_4109947
loop_
_publ_author_name
'Shigeki Mori'
'Kil Suk Kim'
'Zin Seok Yoon'
'Su Bum Noh'
'Dongho Kim'
'Atsuhiro Osuka'

_publ_section_title
;
 Peripheral Fabrications of a Bis-Gold(III) Complex of
 [26]Hexaphyrin(1.1.1.1.1.1) and Aromatic versus Antiaromatic Effect on
 Two-Photon Absorption Cross Section
;
_journal_name_full 'Journal of the American Chemical Society'
_journal_page_first 11344
_journal_page_last 11345
_journal_paper_doi 10.1021/ja0744908
_journal_volume 129
_journal_year 2007
_chemical_formula_moiety 'C130 H40 Au2 F30 N6, C7 H8'
_chemical_formula_sum 'C137 H48 Au2 F30 N6'
_chemical_formula_weight 2741.75
_chemical_name_systematic
; 
 ? 
;
_space_group_IT_number 2
_symmetry_cell_setting triclinic
_symmetry_Int_Tables_number 2
_symmetry_space_group_name_Hall '-P 1'
_symmetry_space_group_name_H-M 'P -1'
_atom_sites_solution_hydrogens geom
_atom_sites_solution_primary direct
_atom_sites_solution_secondary difmap
_audit_creation_method SHELXL-97
_cell_angle_alpha 109.458(2)
_cell_angle_beta 97.070(2)
_cell_angle_gamma 104.393(2)
_cell_formula_units_Z 2
_cell_length_a 17.1064(18)
_cell_length_b 18.4071(19)
_cell_length_c 21.029(2)
_cell_measurement_reflns_used 8047
_cell_measurement_temperature 90(2)
_cell_measurement_theta_max 26.69
_cell_measurement_theta_min 2.31
_cell_volume 5891.8(10)
_computing_cell_refinement 'Bruker SMART'
_computing_data_collection 'Bruker SMART'
_computing_data_reduction 'Bruker SAINT'
_computing_molecular_graphics 'Bruker SHELXTL'
_computing_publication_material 'Bruker SHELXTL'
_computing_structure_refinement 'SHELXL-97 (Sheldrick, 1997)'
_computing_structure_solution 'SHELXS-97 (Sheldrick, 1990)'
_diffrn_ambient_temperature 90(2)
_diffrn_detector_area_resol_mean 8.366
_diffrn_measured_fraction_theta_full 0.907
_diffrn_measured_fraction_theta_max 0.907
_diffrn_measurement_device_type 'CCD area detector'
_diffrn_measurement_method 'phi and omega scans'
_diffrn_radiation_monochromator graphite
_diffrn_radiation_source 'fine-focus sealed tube'
_diffrn_radiation_type MoK\a
_diffrn_radiation_wavelength 0.71073
_diffrn_reflns_av_R_equivalents 0.0669
_diffrn_reflns_av_sigmaI/netI 0.1021
_diffrn_reflns_limit_h_max 22
_diffrn_reflns_limit_h_min -22
_diffrn_reflns_limit_k_max 23
_diffrn_reflns_limit_k_min -24
_diffrn_reflns_limit_l_max 27
_diffrn_reflns_limit_l_min -27
_diffrn_reflns_number 66855
_diffrn_reflns_theta_full 28.31
_diffrn_reflns_theta_max 28.31
_diffrn_reflns_theta_min 1.05
_exptl_absorpt_coefficient_mu 2.589
_exptl_absorpt_correction_T_max 0.7818
_exptl_absorpt_correction_T_min 0.5638
_exptl_absorpt_correction_type empirical
_exptl_crystal_colour violet
_exptl_crystal_density_diffrn 1.545
_exptl_crystal_description prism
_exptl_crystal_F_000 2680
_exptl_crystal_size_max 0.25
_exptl_crystal_size_mid 0.15
_exptl_crystal_size_min 0.10
_refine_diff_density_max 5.307
_refine_diff_density_min -1.538
_refine_diff_density_rms 0.276
_refine_ls_extinction_method none
_refine_ls_goodness_of_fit_ref 1.079
_refine_ls_hydrogen_treatment constr
_refine_ls_matrix_type full
_refine_ls_number_parameters 1577
_refine_ls_number_reflns 26600
_refine_ls_number_restraints 36
_refine_ls_restrained_S_all 1.079
_refine_ls_R_factor_all 0.1102
_refine_ls_R_factor_gt 0.0655
_refine_ls_shift/su_max 0.001
_refine_ls_shift/su_mean 0.000
_refine_ls_structure_factor_coef Fsqd
_refine_ls_weighting_details 'calc w=1/[\s^2^(Fo^2^)+(0.1243P)^2^+4.1435P] where P=(Fo^2^+2Fc^2^)/3'
_refine_ls_weighting_scheme calc
_refine_ls_wR_factor_gt 0.1889
_refine_ls_wR_factor_ref 0.2176
_reflns_number_gt 17434
_reflns_number_total 26600
_reflns_threshold_expression >2sigma(I)
_cod_data_source_file ja0744908si20070619_091535.cif
_cod_data_source_block 60425mo
_cod_original_cell_volume 5891.7(11)
_cod_database_code 4109947

loop_
_symmetry_equiv_pos_as_xyz
'x, y, z'
'-x, -y, -z'

loop_
_atom_site_label
_atom_site_type_symbol
_atom_site_fract_x
_atom_site_fract_y
_atom_site_fract_z
_atom_site_U_iso_or_equiv
_atom_site_adp_type
_atom_site_occupancy
_atom_site_symmetry_multiplicity
_atom_site_calc_flag
_atom_site_refinement_flags
Au1 Au 0.17089(2) 0.922894(18) 0.003963(17) 0.01783(10) Uani 1 1 d .
Au2 Au 0.13007(2) 0.977762(19) 0.205586(17) 0.01829(10) Uani 1 1 d .
C1 C 0.2798(5) 0.9440(5) -0.1007(5) 0.0225(19) Uani 1 1 d .
C2 C 0.3431(6) 1.0051(6) -0.1123(5) 0.030(2) Uani 1 1 d .
C3 C 0.3466(6) 1.0781(6) -0.0655(5) 0.030(2) Uani 1 1 d .
C4 C 0.2914(6) 1.0634(5) -0.0214(5) 0.023(2) Uani 1 1 d .
C5 C 0.2819(5) 1.1204(5) 0.0372(5) 0.0195(18) Uani 1 1 d .
C6 C 0.2392(5) 1.1040(5) 0.0858(5) 0.0214(19) Uani 1 1 d .
C7 C 0.1980(5) 1.0248(5) 0.0888(4) 0.0180(18) Uani 1 1 d .
C8 C 0.1834(5) 1.0420(5) 0.1539(5) 0.0183(18) Uani 1 1 d .
C9 C 0.2158(6) 1.1311(5) 0.1877(5) 0.023(2) Uani 1 1 d .
C10 C 0.2297(6) 1.1817(5) 0.2578(5) 0.0233(19) Uani 1 1 d .
C11 C 0.2194(6) 1.1533(5) 0.3116(5) 0.0229(19) Uani 1 1 d .
C12 C 0.2528(6) 1.2019(6) 0.3849(5) 0.029(2) Uani 1 1 d .
C13 C 0.2379(6) 1.1480(6) 0.4186(5) 0.028(2) Uani 1 1 d .
C14 C 0.1908(6) 1.0682(6) 0.3654(5) 0.0234(19) Uani 1 1 d .
C15 C 0.1525(6) 0.9985(5) 0.3772(5) 0.0232(19) Uani 1 1 d .
C16 C 0.0949(5) 0.9283(5) 0.3294(4) 0.0203(18) Uani 1 1 d .
C17 C 0.0438(6) 0.8646(6) 0.3451(5) 0.024(2) Uani 1 1 d .
C18 C -0.0116(6) 0.8121(6) 0.2857(5) 0.028(2) Uani 1 1 d .
C19 C 0.0072(6) 0.8408(5) 0.2317(5) 0.0229(19) Uani 1 1 d .
C20 C -0.0281(5) 0.8007(5) 0.1613(5) 0.0220(19) Uani 1 1 d .
C21 C 0.0048(5) 0.8199(5) 0.1089(5) 0.0195(18) Uani 1 1 d .
C22 C 0.0766(6) 0.8870(5) 0.1140(5) 0.0218(19) Uani 1 1 d .
C23 C 0.0899(6) 0.8685(5) 0.0479(5) 0.024(2) Uani 1 1 d .
C24 C 0.0263(5) 0.7911(5) 0.0065(4) 0.0195(18) Uani 1 1 d .
C25 C 0.0207(6) 0.7369(5) -0.0608(5) 0.0221(19) Uani 1 1 d .
C26 C 0.0730(6) 0.7487(5) -0.1041(5) 0.0226(19) Uani 1 1 d .
C27 C 0.0724(6) 0.6922(6) -0.1695(5) 0.030(2) Uani 1 1 d .
C28 C 0.1374(6) 0.7279(5) -0.1925(5) 0.025(2) Uani 1 1 d .
C29 C 0.1787(5) 0.8059(5) -0.1408(5) 0.0212(19) Uani 1 1 d .
C30 C 0.2473(5) 0.8628(5) -0.1455(5) 0.0223(19) Uani 1 1 d .
C31 C 0.3957(7) 0.9945(6) -0.1581(6) 0.045(3) Uani 1 1 d .
C32 C 0.4492(8) 0.9936(7) -0.1925(6) 0.047(3) Uani 1 1 d .
C33 C 0.5073(7) 0.9878(6) -0.2351(6) 0.042(3) Uani 1 1 d .
C34 C 0.5197(9) 1.0362(9) -0.2756(8) 0.066(4) Uani 1 1 d .
H34 H 0.4881 1.0719 -0.2756 0.079 Uiso 1 1 calc R
C35 C 0.5781(10) 1.0304(11) -0.3148(9) 0.084(6) Uani 1 1 d .
H35 H 0.5896 1.0649 -0.3397 0.100 Uiso 1 1 calc R
C36 C 0.6204(10) 0.9749(11) -0.3183(8) 0.083(5) Uani 1 1 d .
H36 H 0.6570 0.9681 -0.3487 0.100 Uiso 1 1 calc R
C37 C 0.6100(8) 0.9301(9) -0.2787(7) 0.059(4) Uani 1 1 d .
H37 H 0.6417 0.8942 -0.2797 0.071 Uiso 1 1 calc R
C38 C 0.5528(7) 0.9359(7) -0.2359(6) 0.042(3) Uani 1 1 d .
H38 H 0.5458 0.9044 -0.2081 0.050 Uiso 1 1 calc R
C39 C 0.3988(6) 1.1535(6) -0.0617(5) 0.032(2) Uani 1 1 d .
C40 C 0.4442(7) 1.2091(6) -0.0693(6) 0.033(2) Uani 1 1 d .
C41 C 0.4991(6) 1.2743(6) -0.0799(5) 0.032(2) Uani 1 1 d .
C42 C 0.5012(7) 1.3559(6) -0.0467(5) 0.032(2) Uani 1 1 d .
H42 H 0.4646 1.3678 -0.0170 0.039 Uiso 1 1 calc R
C43 C 0.5551(7) 1.4181(6) -0.0566(6) 0.037(3) Uani 1 1 d .
H43 H 0.5548 1.4722 -0.0343 0.045 Uiso 1 1 calc R
C44 C 0.6086(6) 1.4033(6) -0.0979(6) 0.041(3) Uani 1 1 d .
H44 H 0.6450 1.4465 -0.1052 0.049 Uiso 1 1 calc R
C45 C 0.6101(7) 1.3223(7) -0.1305(7) 0.049(3) Uani 1 1 d .
H45 H 0.6486 1.3118 -0.1586 0.059 Uiso 1 1 calc R
C46 C 0.5556(7) 1.2588(7) -0.1212(6) 0.041(3) Uani 1 1 d .
H46 H 0.5567 1.2049 -0.1430 0.049 Uiso 1 1 calc R
C47 C 0.3286(5) 1.2079(5) 0.0576(4) 0.0194(18) Uani 1 1 d .
C48 C 0.2942(6) 1.2605(6) 0.0399(5) 0.027(2) Uani 1 1 d .
C49 C 0.3365(6) 1.3428(6) 0.0628(5) 0.029(2) Uani 1 1 d .
C50 C 0.4158(6) 1.3719(5) 0.1046(5) 0.029(2) Uani 1 1 d .
C51 C 0.4502(7) 1.3211(6) 0.1225(6) 0.034(2) Uani 1 1 d .
C52 C 0.4071(6) 1.2383(6) 0.0981(5) 0.030(2) Uani 1 1 d .
C53 C 0.2665(6) 1.2700(6) 0.2740(5) 0.027(2) Uani 1 1 d .
C54 C 0.2194(7) 1.3231(6) 0.2913(5) 0.033(2) Uani 1 1 d .
C55 C 0.2500(8) 1.4037(6) 0.3054(6) 0.043(3) Uani 1 1 d .
C56 C 0.3286(9) 1.4339(7) 0.2986(6) 0.052(3) Uani 1 1 d .
C57 C 0.3774(8) 1.3856(7) 0.2814(6) 0.045(3) Uani 1 1 d .
C58 C 0.3451(7) 1.3043(6) 0.2700(5) 0.035(2) Uani 1 1 d .
C59 C 0.2924(7) 1.2856(6) 0.4178(5) 0.031(2) Uani 1 1 d .
C60 C 0.3250(8) 1.3559(7) 0.4547(6) 0.041(3) Uani 1 1 d .
C61 C 0.3608(7) 1.4425(7) 0.4983(6) 0.039(3) Uani 1 1 d .
C62 C 0.3552(8) 1.4696(7) 0.5669(7) 0.051(3) Uani 1 1 d .
H62 H 0.3258 1.4335 0.5854 0.061 Uiso 1 1 calc R
C63 C 0.3932(9) 1.5496(8) 0.6072(7) 0.060(4) Uani 1 1 d .
H63 H 0.3896 1.5688 0.6543 0.072 Uiso 1 1 calc R
C64 C 0.4363(9) 1.6032(8) 0.5819(7) 0.055(3) Uani 1 1 d .
H64 H 0.4633 1.6582 0.6114 0.066 Uiso 1 1 calc R
C65 C 0.4400(8) 1.5767(7) 0.5140(7) 0.049(3) Uani 1 1 d .
H65 H 0.4686 1.6134 0.4956 0.059 Uiso 1 1 calc R
C66 C 0.4026(8) 1.4972(7) 0.4726(7) 0.047(3) Uani 1 1 d .
H66 H 0.4052 1.4790 0.4252 0.057 Uiso 1 1 calc R
C67 C 0.2658(7) 1.1716(6) 0.4897(6) 0.036(2) Uani 1 1 d .
C68 C 0.2985(7) 1.2049(7) 0.5514(6) 0.041(3) Uani 1 1 d .
C69 C 0.3399(8) 1.2461(7) 0.6211(6) 0.045(3) Uani 1 1 d .
C70 C 0.4065(7) 1.3171(7) 0.6423(6) 0.049(3) Uani 1 1 d .
H70 H 0.4234 1.3385 0.6091 0.058 Uiso 1 1 calc R
C71 C 0.4483(8) 1.3568(9) 0.7114(6) 0.058(4) Uani 1 1 d .
H71 H 0.4949 1.4037 0.7246 0.069 Uiso 1 1 calc R
C72 C 0.4230(11) 1.3286(10) 0.7614(8) 0.072(4) Uani 1 1 d .
H72 H 0.4503 1.3570 0.8089 0.086 Uiso 1 1 calc R
C73 C 0.3568(12) 1.2581(10) 0.7406(7) 0.080(5) Uani 1 1 d .
H73 H 0.3386 1.2380 0.7742 0.096 Uiso 1 1 calc R
C74 C 0.3175(10) 1.2172(9) 0.6722(6) 0.061(4) Uani 1 1 d .
H74 H 0.2739 1.1679 0.6591 0.074 Uiso 1 1 calc R
C75 C 0.1750(6) 1.0027(6) 0.4499(5) 0.026(2) Uani 1 1 d .
C76 C 0.1293(6) 1.0288(6) 0.4981(5) 0.028(2) Uani 1 1 d .
C77 C 0.1490(7) 1.0313(6) 0.5645(5) 0.035(2) Uani 1 1 d .
C78 C 0.2145(7) 1.0052(7) 0.5828(5) 0.039(3) Uani 1 1 d .
C79 C 0.2586(7) 0.9780(7) 0.5368(5) 0.036(2) Uani 1 1 d .
C80 C 0.2378(7) 0.9763(6) 0.4701(5) 0.032(2) Uani 1 1 d .
C81 C 0.0438(6) 0.8518(6) 0.4081(5) 0.027(2) Uani 1 1 d .
C82 C 0.0339(7) 0.8290(6) 0.4543(6) 0.036(2) Uani 1 1 d .
C83 C 0.0230(7) 0.7997(6) 0.5097(5) 0.036(2) Uani 1 1 d .
C84 C -0.0541(8) 0.7781(9) 0.5231(8) 0.058(4) Uani 1 1 d .
H84 H -0.1000 0.7844 0.4975 0.070 Uiso 1 1 calc R
C85 C -0.0644(9) 0.7469(9) 0.5742(8) 0.064(4) Uani 1 1 d .
H85 H -0.1177 0.7315 0.5835 0.077 Uiso 1 1 calc R
C86 C 0.0028(9) 0.7382(8) 0.6119(7) 0.055(3) Uani 1 1 d .
H86 H -0.0039 0.7175 0.6473 0.066 Uiso 1 1 calc R
C87 C 0.0769(8) 0.7594(7) 0.5973(6) 0.048(3) Uani 1 1 d .
H87 H 0.1226 0.7529 0.6230 0.058 Uiso 1 1 calc R
C88 C 0.0900(8) 0.7897(7) 0.5479(6) 0.045(3) Uani 1 1 d .
H88 H 0.1437 0.8041 0.5391 0.054 Uiso 1 1 calc R
C89 C -0.0736(7) 0.7393(6) 0.2785(5) 0.033(2) Uani 1 1 d .
C90 C -0.1210(7) 0.6770(7) 0.2749(5) 0.035(2) Uani 1 1 d .
C91 C -0.1778(7) 0.5975(7) 0.2593(6) 0.038(3) Uani 1 1 d .
C92 C -0.2552(8) 0.5880(7) 0.2724(7) 0.051(3) Uani 1 1 d .
H92 H -0.2715 0.6342 0.2946 0.061 Uiso 1 1 calc R
C93 C -0.3088(9) 0.5124(8) 0.2534(8) 0.067(4) Uani 1 1 d .
H93 H -0.3626 0.5061 0.2623 0.081 Uiso 1 1 calc R
C94 C -0.2870(9) 0.4460(9) 0.2222(8) 0.068(4) Uani 1 1 d .
H94 H -0.3249 0.3939 0.2115 0.081 Uiso 1 1 calc R
C95 C -0.2105(8) 0.4522(9) 0.2053(8) 0.059(4) Uani 1 1 d .
H95 H -0.1958 0.4056 0.1814 0.071 Uiso 1 1 calc R
C96 C -0.1561(8) 0.5303(8) 0.2251(7) 0.052(3) Uani 1 1 d .
H96 H -0.1029 0.5371 0.2148 0.063 Uiso 1 1 calc R
C97 C -0.1002(6) 0.7246(6) 0.1367(5) 0.028(2) Uani 1 1 d .
C98 C -0.1819(6) 0.7248(7) 0.1359(5) 0.034(2) Uani 1 1 d .
C99 C -0.2466(7) 0.6543(9) 0.1115(6) 0.047(3) Uani 1 1 d .
C100 C -0.2320(8) 0.5828(8) 0.0883(6) 0.050(3) Uani 1 1 d .
C101 C -0.1533(9) 0.5780(7) 0.0876(6) 0.054(4) Uani 1 1 d .
C102 C -0.0884(7) 0.6490(7) 0.1102(6) 0.040(3) Uani 1 1 d .
C103 C -0.0468(6) 0.6580(5) -0.0832(5) 0.0217(19) Uani 1 1 d .
C104 C -0.1254(6) 0.6419(6) -0.1195(5) 0.028(2) Uani 1 1 d .
C105 C -0.1843(6) 0.5663(6) -0.1403(5) 0.031(2) Uani 1 1 d .
C106 C -0.1650(6) 0.5067(6) -0.1214(6) 0.033(2) Uani 1 1 d .
C107 C -0.0892(7) 0.5225(6) -0.0838(7) 0.041(3) Uani 1 1 d .
C108 C -0.0308(6) 0.5976(6) -0.0647(6) 0.031(2) Uani 1 1 d .
C109 C 0.0178(7) 0.6108(6) -0.2055(5) 0.036(2) Uani 1 1 d .
C110 C -0.0225(7) 0.5392(7) -0.2416(6) 0.040(3) Uani 1 1 d .
C111 C -0.0652(7) 0.4562(6) -0.2817(7) 0.044(3) Uani 1 1 d .
C112 C -0.0942(11) 0.4297(9) -0.3526(7) 0.072(5) Uani 1 1 d .
H112 H -0.0846 0.4677 -0.3745 0.086 Uiso 1 1 calc R
C113 C -0.1366(12) 0.3493(10) -0.3922(9) 0.091(6) Uani 1 1 d .
H113 H -0.1579 0.3330 -0.4404 0.109 Uiso 1 1 calc R
C114 C -0.1474(10) 0.2962(9) -0.3638(9) 0.076(5) Uani 1 1 d .
H114 H -0.1739 0.2408 -0.3925 0.092 Uiso 1 1 calc R
C115 C -0.1208(9) 0.3178(7) -0.2905(9) 0.068(5) Uani 1 1 d .
H115 H -0.1307 0.2783 -0.2702 0.081 Uiso 1 1 calc R
C116 C -0.0796(8) 0.4000(8) -0.2506(8) 0.060(4) Uani 1 1 d .
H116 H -0.0614 0.4173 -0.2019 0.071 Uiso 1 1 calc R
C117 C 0.1513(6) 0.6874(6) -0.2595(5) 0.031(2) Uani 1 1 d .
C118 C 0.1541(7) 0.6444(6) -0.3159(6) 0.036(2) Uani 1 1 d .
C119 C 0.1537(9) 0.5887(7) -0.3819(6) 0.060(3) Uani 1 1 d U
C120 C 0.1995(10) 0.6054(8) -0.4257(7) 0.069(3) Uani 1 1 d U
H120 H 0.2350 0.6591 -0.4132 0.083 Uiso 1 1 calc R
C121 C 0.1968(10) 0.5480(8) -0.4873(7) 0.068(3) Uani 1 1 d U
H121 H 0.2298 0.5633 -0.5167 0.082 Uiso 1 1 calc R
C122 C 0.1498(11) 0.4710(9) -0.5082(8) 0.082(4) Uani 1 1 d U
H122 H 0.1439 0.4341 -0.5539 0.098 Uiso 1 1 calc R
C123 C 0.1077(13) 0.4445(11) -0.4604(9) 0.102(4) Uani 1 1 d U
H123 H 0.0789 0.3892 -0.4709 0.122 Uiso 1 1 calc R
C124 C 0.1125(12) 0.5054(10) -0.3983(8) 0.096(4) Uani 1 1 d U
H124 H 0.0870 0.4906 -0.3649 0.115 Uiso 1 1 calc R
C125 C 0.2837(6) 0.8366(5) -0.2061(5) 0.023(2) Uani 1 1 d .
C126 C 0.2656(6) 0.8546(6) -0.2634(5) 0.029(2) Uani 1 1 d .
C127 C 0.3007(7) 0.8324(6) -0.3189(5) 0.037(3) Uani 1 1 d .
C128 C 0.3587(6) 0.7907(6) -0.3169(5) 0.031(2) Uani 1 1 d .
C129 C 0.3773(6) 0.7704(6) -0.2622(5) 0.029(2) Uani 1 1 d .
C130 C 0.3397(6) 0.7924(5) -0.2073(5) 0.025(2) Uani 1 1 d .
C1S C 0.2420(11) 0.7814(12) 0.0952(12) 0.086(5) Uani 1 1 d .
C2S C 0.2947(9) 0.8623(10) 0.1125(11) 0.082(5) Uani 1 1 d .
H2S H 0.2954 0.9034 0.1546 0.098 Uiso 1 1 calc R
C3S C 0.3452(10) 0.8830(10) 0.0697(8) 0.071(4) Uani 1 1 d .
H3S H 0.3784 0.9379 0.0844 0.085 Uiso 1 1 calc R
C4S C 0.3497(14) 0.8312(11) 0.0100(12) 0.117(8) Uani 1 1 d .
H4S H 0.3893 0.8469 -0.0147 0.140 Uiso 1 1 calc R
C5S C 0.2882(16) 0.7440(12) -0.0182(14) 0.129(9) Uani 1 1 d .
H5S H 0.2830 0.7061 -0.0634 0.155 Uiso 1 1 calc R
C6S C 0.2408(14) 0.7247(14) 0.0269(15) 0.127(10) Uani 1 1 d .
H6S H 0.2052 0.6707 0.0121 0.152 Uiso 1 1 calc R
C7S C 0.1967(9) 0.7577(10) 0.1425(11) 0.089(6) Uani 1 1 d .
H7S1 H 0.2142 0.8022 0.1879 0.133 Uiso 1 1 calc R
H7S2 H 0.2080 0.7098 0.1470 0.133 Uiso 1 1 calc R
H7S3 H 0.1372 0.7449 0.1245 0.133 Uiso 1 1 calc R
F1 F 0.2177(4) 1.2339(3) 0.0003(3) 0.0377(14) Uani 1 1 d .
F2 F 0.3029(4) 1.3936(3) 0.0446(3) 0.0438(16) Uani 1 1 d .
F3 F 0.4573(4) 1.4510(3) 0.1272(3) 0.0442(16) Uani 1 1 d .
F4 F 0.5283(4) 1.3497(4) 0.1616(4) 0.0517(18) Uani 1 1 d .
F5 F 0.4430(3) 1.1897(3) 0.1165(3) 0.0387(15) Uani 1 1 d .
F6 F 0.1401(4) 1.2932(4) 0.2970(3) 0.0451(16) Uani 1 1 d .
F7 F 0.2008(6) 1.4517(4) 0.3227(4) 0.073(2) Uani 1 1 d .
F8 F 0.3596(6) 1.5144(4) 0.3119(4) 0.074(3) Uani 1 1 d .
F9 F 0.4538(5) 1.4158(4) 0.2751(4) 0.067(2) Uani 1 1 d .
F10 F 0.3953(4) 1.2584(4) 0.2551(3) 0.0401(15) Uani 1 1 d .
F11 F 0.0666(4) 1.0546(4) 0.4809(3) 0.0419(15) Uani 1 1 d .
F12 F 0.1050(5) 1.0577(4) 0.6110(3) 0.0506(18) Uani 1 1 d .
F13 F 0.2339(5) 1.0071(5) 0.6478(3) 0.057(2) Uani 1 1 d .
F14 F 0.3225(5) 0.9538(5) 0.5541(4) 0.068(2) Uani 1 1 d .
F15 F 0.2838(4) 0.9484(4) 0.4249(3) 0.0492(18) Uani 1 1 d .
F16 F -0.1957(4) 0.7962(4) 0.1599(4) 0.0545(19) Uani 1 1 d .
F17 F -0.3244(4) 0.6577(6) 0.1106(4) 0.076(3) Uani 1 1 d .
F18 F -0.2959(5) 0.5135(5) 0.0666(4) 0.085(3) Uani 1 1 d .
F19 F -0.1390(6) 0.5062(4) 0.0635(5) 0.078(3) Uani 1 1 d .
F20 F -0.0121(4) 0.6444(4) 0.1109(4) 0.0557(19) Uani 1 1 d .
F21 F -0.1460(4) 0.6992(4) -0.1368(3) 0.0436(16) Uani 1 1 d .
F22 F -0.2616(4) 0.5533(4) -0.1745(4) 0.0501(18) Uani 1 1 d .
F23 F -0.2211(4) 0.4337(4) -0.1431(4) 0.0494(18) Uani 1 1 d .
F24 F -0.0706(4) 0.4634(4) -0.0665(4) 0.058(2) Uani 1 1 d .
F25 F 0.0464(4) 0.6106(4) -0.0283(4) 0.0562(19) Uani 1 1 d .
F26 F 0.2135(4) 0.8982(4) -0.2645(3) 0.0435(16) Uani 1 1 d .
F27 F 0.2844(5) 0.8523(4) -0.3735(3) 0.0507(18) Uani 1 1 d .
F28 F 0.3942(4) 0.7709(4) -0.3713(3) 0.0473(17) Uani 1 1 d .
F29 F 0.4313(4) 0.7290(4) -0.2616(3) 0.0434(16) Uani 1 1 d .
F30 F 0.3592(4) 0.7723(4) -0.1537(3) 0.0356(14) Uani 1 1 d .
N1 N 0.2530(5) 0.9808(4) -0.0436(4) 0.0256(18) Uani 1 1 d .
N2 N 0.2461(5) 1.1663(4) 0.1450(4) 0.0241(17) Uani 1 1 d .
N3 N 0.1830(5) 1.0747(4) 0.3022(4) 0.0222(16) Uani 1 1 d .
N4 N 0.0724(5) 0.9110(4) 0.2602(4) 0.0233(17) Uani 1 1 d .
N5 N -0.0262(5) 0.7658(4) 0.0432(4) 0.0226(16) Uani 1 1 d .
N6 N 0.1396(5) 0.8180(4) -0.0867(4) 0.0197(16) Uani 1 1 d .

loop_
_atom_site_aniso_label
_atom_site_aniso_U_11
_atom_site_aniso_U_22
_atom_site_aniso_U_33
_atom_site_aniso_U_23
_atom_site_aniso_U_13
_atom_site_aniso_U_12
Au1 0.02106(19) 0.01275(17) 0.02112(19) 0.00692(14) 0.01008(14) 0.00442(13)
Au2 0.02172(19) 0.01540(18) 0.02009(19) 0.00817(14) 0.00956(14) 0.00538(14)
C1 0.022(5) 0.018(4) 0.029(5) 0.011(4) 0.013(4) 0.004(4)
C2 0.044(6) 0.019(5) 0.033(6) 0.010(4) 0.028(5) 0.010(4)
C3 0.041(6) 0.021(5) 0.031(5) 0.010(4) 0.023(5) 0.008(4)
C4 0.030(5) 0.009(4) 0.030(5) 0.008(4) 0.015(4) 0.000(4)
C5 0.021(5) 0.018(4) 0.022(5) 0.009(4) 0.007(4) 0.009(4)
C6 0.019(4) 0.020(5) 0.030(5) 0.011(4) 0.009(4) 0.009(4)
C7 0.018(4) 0.016(4) 0.018(4) 0.001(3) 0.008(3) 0.006(3)
C8 0.015(4) 0.009(4) 0.031(5) 0.007(4) 0.008(4) 0.004(3)
C9 0.032(5) 0.017(4) 0.024(5) 0.009(4) 0.014(4) 0.007(4)
C10 0.028(5) 0.019(5) 0.025(5) 0.009(4) 0.010(4) 0.008(4)
C11 0.024(5) 0.023(5) 0.020(5) 0.005(4) 0.007(4) 0.006(4)
C12 0.033(5) 0.027(5) 0.028(5) 0.010(4) 0.015(4) 0.006(4)
C13 0.031(5) 0.025(5) 0.024(5) 0.006(4) 0.012(4) 0.005(4)
C14 0.030(5) 0.027(5) 0.018(5) 0.012(4) 0.010(4) 0.011(4)
C15 0.025(5) 0.023(5) 0.025(5) 0.009(4) 0.014(4) 0.008(4)
C16 0.025(5) 0.020(4) 0.020(5) 0.009(4) 0.013(4) 0.009(4)
C17 0.023(5) 0.025(5) 0.028(5) 0.014(4) 0.009(4) 0.007(4)
C18 0.029(5) 0.030(5) 0.037(6) 0.019(5) 0.020(4) 0.013(4)
C19 0.025(5) 0.024(5) 0.027(5) 0.013(4) 0.010(4) 0.013(4)
C20 0.016(4) 0.019(4) 0.034(5) 0.011(4) 0.010(4) 0.006(4)
C21 0.017(4) 0.019(4) 0.032(5) 0.015(4) 0.012(4) 0.012(4)
C22 0.027(5) 0.018(4) 0.028(5) 0.013(4) 0.014(4) 0.012(4)
C23 0.022(5) 0.019(5) 0.032(5) 0.012(4) 0.014(4) 0.003(4)
C24 0.023(5) 0.019(4) 0.020(5) 0.009(4) 0.012(4) 0.007(4)
C25 0.024(5) 0.021(5) 0.023(5) 0.010(4) 0.005(4) 0.007(4)
C26 0.029(5) 0.017(4) 0.025(5) 0.012(4) 0.008(4) 0.006(4)
C27 0.032(5) 0.023(5) 0.032(6) 0.007(4) 0.015(4) 0.004(4)
C28 0.033(5) 0.021(5) 0.024(5) 0.010(4) 0.011(4) 0.008(4)
C29 0.023(5) 0.020(5) 0.022(5) 0.007(4) 0.010(4) 0.007(4)
C30 0.017(4) 0.022(5) 0.032(5) 0.011(4) 0.013(4) 0.010(4)
C31 0.051(7) 0.025(6) 0.059(8) 0.008(5) 0.036(6) 0.009(5)
C32 0.053(7) 0.030(6) 0.055(8) 0.012(5) 0.029(6) 0.004(5)
C33 0.040(6) 0.027(6) 0.053(7) 0.008(5) 0.020(6) 0.003(5)
C34 0.070(10) 0.077(10) 0.096(12) 0.058(9) 0.058(9) 0.045(8)
C35 0.094(12) 0.123(15) 0.104(13) 0.082(12) 0.083(11) 0.072(11)
C36 0.083(11) 0.141(16) 0.087(11) 0.074(12) 0.076(10) 0.069(11)
C37 0.046(8) 0.084(11) 0.071(9) 0.045(8) 0.027(7) 0.031(7)
C38 0.045(7) 0.033(6) 0.053(7) 0.020(6) 0.022(6) 0.010(5)
C39 0.038(6) 0.024(5) 0.027(5) 0.003(4) 0.018(4) 0.003(4)
C40 0.038(6) 0.024(5) 0.042(6) 0.013(5) 0.023(5) 0.009(4)
C41 0.034(6) 0.026(5) 0.039(6) 0.015(5) 0.017(5) 0.005(4)
C42 0.039(6) 0.032(6) 0.030(6) 0.018(5) 0.011(5) 0.010(5)
C43 0.044(7) 0.018(5) 0.045(7) 0.010(5) 0.012(5) 0.005(5)
C44 0.032(6) 0.028(6) 0.075(8) 0.033(6) 0.029(6) 0.005(4)
C45 0.043(7) 0.034(6) 0.078(9) 0.025(6) 0.037(7) 0.010(5)
C46 0.038(6) 0.028(6) 0.061(8) 0.018(5) 0.025(6) 0.012(5)
C47 0.022(5) 0.017(4) 0.022(5) 0.009(4) 0.011(4) 0.006(4)
C48 0.029(5) 0.021(5) 0.030(5) 0.007(4) 0.009(4) 0.009(4)
C49 0.040(6) 0.018(5) 0.027(5) 0.008(4) 0.007(4) 0.007(4)
C50 0.040(6) 0.016(5) 0.026(5) 0.009(4) 0.005(4) 0.000(4)
C51 0.036(6) 0.023(5) 0.039(6) 0.012(5) 0.007(5) 0.002(4)
C52 0.034(6) 0.024(5) 0.035(6) 0.013(4) 0.011(5) 0.008(4)
C53 0.040(6) 0.020(5) 0.018(5) 0.002(4) 0.013(4) 0.007(4)
C54 0.043(6) 0.020(5) 0.029(6) 0.007(4) 0.005(5) 0.004(4)
C55 0.072(9) 0.024(6) 0.037(6) 0.009(5) 0.018(6) 0.020(6)
C56 0.079(10) 0.020(6) 0.043(7) 0.008(5) 0.009(7) -0.003(6)
C57 0.061(8) 0.030(6) 0.034(6) 0.011(5) 0.011(6) -0.004(6)
C58 0.049(7) 0.026(5) 0.029(6) 0.011(4) 0.013(5) 0.005(5)
C59 0.042(6) 0.027(5) 0.024(5) 0.011(4) 0.003(4) 0.009(5)
C60 0.058(8) 0.030(6) 0.027(6) 0.009(5) 0.002(5) 0.006(5)
C61 0.051(7) 0.035(6) 0.027(6) 0.008(5) 0.004(5) 0.014(5)
C62 0.057(8) 0.035(7) 0.052(8) 0.007(6) 0.009(6) 0.013(6)
C63 0.082(10) 0.036(7) 0.053(8) 0.006(6) 0.016(7) 0.020(7)
C64 0.064(9) 0.037(7) 0.057(9) 0.009(6) 0.008(7) 0.021(6)
C65 0.053(8) 0.037(7) 0.057(8) 0.015(6) 0.013(6) 0.017(6)
C66 0.055(8) 0.030(6) 0.048(7) 0.007(5) 0.012(6) 0.008(6)
C67 0.045(7) 0.031(6) 0.031(6) 0.009(5) 0.012(5) 0.011(5)
C68 0.043(7) 0.043(7) 0.037(7) 0.018(5) 0.013(5) 0.011(5)
C69 0.054(8) 0.039(7) 0.037(7) 0.011(5) 0.010(6) 0.009(6)
C70 0.047(7) 0.044(7) 0.041(7) 0.007(6) 0.008(6) 0.003(6)
C71 0.050(8) 0.066(9) 0.039(7) 0.013(7) 0.001(6) 0.002(7)
C72 0.088(12) 0.071(11) 0.046(9) 0.019(8) 0.011(8) 0.015(9)
C73 0.130(16) 0.079(11) 0.037(8) 0.029(8) 0.019(9) 0.031(11)
C74 0.086(11) 0.059(9) 0.034(7) 0.014(6) 0.010(7) 0.020(8)
C75 0.035(5) 0.024(5) 0.021(5) 0.012(4) 0.013(4) 0.006(4)
C76 0.034(5) 0.029(5) 0.025(5) 0.016(4) 0.008(4) 0.010(4)
C77 0.053(7) 0.036(6) 0.028(5) 0.020(5) 0.021(5) 0.017(5)
C78 0.047(7) 0.044(7) 0.027(6) 0.021(5) 0.010(5) 0.006(5)
C79 0.040(6) 0.053(7) 0.030(6) 0.025(5) 0.012(5) 0.025(5)
C80 0.048(6) 0.035(6) 0.029(5) 0.019(5) 0.028(5) 0.020(5)
C81 0.026(5) 0.023(5) 0.032(5) 0.010(4) 0.008(4) 0.006(4)
C82 0.041(6) 0.030(6) 0.037(6) 0.010(5) 0.019(5) 0.012(5)
C83 0.048(7) 0.035(6) 0.029(6) 0.016(5) 0.019(5) 0.012(5)
C84 0.047(7) 0.080(10) 0.089(10) 0.067(9) 0.034(7) 0.033(7)
C85 0.074(10) 0.067(9) 0.081(11) 0.041(8) 0.054(9) 0.038(8)
C86 0.080(10) 0.062(9) 0.050(8) 0.035(7) 0.035(7) 0.039(8)
C87 0.062(8) 0.047(7) 0.038(7) 0.018(6) 0.008(6) 0.020(6)
C88 0.053(7) 0.044(7) 0.042(7) 0.024(6) 0.008(6) 0.011(6)
C89 0.038(6) 0.032(6) 0.032(6) 0.018(5) 0.012(5) 0.004(5)
C90 0.039(6) 0.040(6) 0.026(5) 0.017(5) 0.004(5) 0.006(5)
C91 0.030(6) 0.037(6) 0.041(6) 0.018(5) 0.001(5) -0.001(5)
C92 0.048(8) 0.031(6) 0.068(9) 0.014(6) 0.019(7) 0.006(6)
C93 0.052(8) 0.037(7) 0.107(13) 0.022(8) 0.029(8) 0.006(6)
C94 0.054(9) 0.043(8) 0.098(12) 0.026(8) 0.003(8) 0.008(7)
C95 0.044(8) 0.064(9) 0.078(10) 0.039(8) 0.005(7) 0.020(7)
C96 0.041(7) 0.047(8) 0.076(10) 0.032(7) 0.015(7) 0.014(6)
C97 0.030(5) 0.030(5) 0.025(5) 0.018(4) 0.008(4) 0.002(4)
C98 0.032(6) 0.042(6) 0.035(6) 0.025(5) 0.010(5) 0.008(5)
C99 0.026(6) 0.084(10) 0.034(6) 0.030(7) 0.002(5) 0.012(6)
C100 0.051(8) 0.047(8) 0.027(6) 0.010(5) 0.006(5) -0.020(6)
C101 0.079(10) 0.038(7) 0.029(6) 0.003(5) 0.025(6) -0.004(6)
C102 0.048(7) 0.031(6) 0.038(6) 0.014(5) 0.020(5) -0.002(5)
C103 0.024(5) 0.019(4) 0.020(5) 0.007(4) 0.005(4) 0.002(4)
C104 0.038(6) 0.019(5) 0.031(5) 0.014(4) 0.014(4) 0.005(4)
C105 0.022(5) 0.033(6) 0.032(6) 0.007(5) 0.012(4) 0.003(4)
C106 0.027(5) 0.025(5) 0.045(6) 0.012(5) 0.019(5) 0.001(4)
C107 0.041(7) 0.020(5) 0.063(8) 0.018(5) 0.017(6) 0.003(5)
C108 0.028(5) 0.025(5) 0.041(6) 0.014(5) 0.008(5) 0.005(4)
C109 0.042(6) 0.032(6) 0.029(6) 0.007(5) 0.014(5) 0.004(5)
C110 0.042(7) 0.032(6) 0.042(7) 0.008(5) 0.018(5) 0.008(5)
C111 0.039(7) 0.020(5) 0.061(8) -0.001(5) 0.017(6) 0.008(5)
C112 0.110(13) 0.051(9) 0.045(8) 0.003(7) 0.001(8) 0.040(9)
C113 0.114(15) 0.051(10) 0.067(11) -0.013(9) -0.011(10) 0.019(10)
C114 0.068(10) 0.038(8) 0.084(13) -0.014(8) -0.006(9) 0.012(7)
C115 0.058(9) 0.026(6) 0.115(14) 0.016(8) 0.042(9) 0.010(6)
C116 0.060(9) 0.042(7) 0.063(9) 0.008(7) 0.028(7) 0.003(6)
C117 0.038(6) 0.027(5) 0.032(6) 0.014(5) 0.016(5) 0.006(4)
C118 0.033(6) 0.031(6) 0.042(7) 0.014(5) 0.010(5) 0.004(5)
C119 0.091(7) 0.035(5) 0.040(5) 0.002(4) 0.037(5) 0.001(5)
C120 0.092(7) 0.048(6) 0.049(6) 0.004(5) 0.040(5) 0.000(6)
C121 0.097(7) 0.051(6) 0.046(6) 0.008(5) 0.043(6) 0.007(6)
C122 0.115(8) 0.058(6) 0.054(6) 0.004(5) 0.045(6) 0.007(6)
C123 0.135(9) 0.062(7) 0.067(7) -0.007(6) 0.050(7) -0.010(7)
C124 0.129(8) 0.060(6) 0.060(6) -0.007(6) 0.049(6) -0.011(7)
C125 0.030(5) 0.013(4) 0.024(5) 0.007(4) 0.014(4) 0.002(4)
C126 0.030(5) 0.030(5) 0.030(5) 0.011(4) 0.012(4) 0.014(4)
C127 0.057(7) 0.032(6) 0.030(6) 0.017(5) 0.021(5) 0.014(5)
C128 0.037(6) 0.034(6) 0.028(5) 0.010(4) 0.020(5) 0.014(5)
C129 0.029(5) 0.023(5) 0.031(5) 0.002(4) 0.013(4) 0.009(4)
C130 0.027(5) 0.016(4) 0.032(5) 0.007(4) 0.014(4) 0.007(4)
C1S 0.056(10) 0.092(14) 0.118(16) 0.044(13) 0.011(11) 0.034(10)
C2S 0.046(9) 0.055(9) 0.145(17) 0.047(10) 0.011(10) 0.009(7)
C3S 0.067(10) 0.067(10) 0.062(10) 0.010(8) 0.021(8) 0.010(8)
C4S 0.124(18) 0.069(13) 0.123(18) 0.041(13) -0.032(15) -0.006(12)
C5S 0.15(2) 0.057(12) 0.14(2) 0.028(13) -0.019(18) 0.003(13)
C6S 0.085(15) 0.093(16) 0.17(2) 0.065(18) -0.060(16) -0.013(13)
C7S 0.043(9) 0.072(11) 0.166(19) 0.066(12) 0.025(10) 0.015(8)
F1 0.035(3) 0.029(3) 0.047(4) 0.016(3) 0.000(3) 0.008(3)
F2 0.066(4) 0.023(3) 0.046(4) 0.019(3) 0.006(3) 0.016(3)
F3 0.062(4) 0.017(3) 0.041(4) 0.009(3) 0.009(3) -0.005(3)
F4 0.039(4) 0.036(4) 0.063(5) 0.016(3) -0.011(3) -0.006(3)
F5 0.030(3) 0.028(3) 0.061(4) 0.022(3) 0.003(3) 0.010(3)
F6 0.055(4) 0.037(4) 0.051(4) 0.011(3) 0.029(3) 0.024(3)
F7 0.105(7) 0.034(4) 0.084(6) 0.015(4) 0.026(5) 0.037(4)
F8 0.113(7) 0.021(3) 0.065(5) 0.011(3) 0.009(5) -0.007(4)
F9 0.066(5) 0.049(4) 0.064(5) 0.020(4) 0.019(4) -0.017(4)
F10 0.030(3) 0.035(3) 0.047(4) 0.010(3) 0.015(3) 0.001(3)
F11 0.047(4) 0.058(4) 0.039(4) 0.025(3) 0.023(3) 0.032(3)
F12 0.073(5) 0.068(5) 0.027(3) 0.022(3) 0.025(3) 0.034(4)
F13 0.082(5) 0.074(5) 0.030(4) 0.033(4) 0.015(4) 0.027(4)
F14 0.071(5) 0.117(7) 0.063(5) 0.068(5) 0.030(4) 0.057(5)
F15 0.055(4) 0.079(5) 0.050(4) 0.044(4) 0.031(3) 0.046(4)
F16 0.039(4) 0.056(4) 0.087(6) 0.039(4) 0.028(4) 0.023(3)
F17 0.023(4) 0.115(7) 0.084(6) 0.049(5) 0.010(4) -0.001(4)
F18 0.079(6) 0.067(5) 0.059(5) 0.019(4) -0.005(4) -0.048(5)
F19 0.101(7) 0.019(4) 0.092(6) 0.005(4) 0.036(5) -0.002(4)
F20 0.057(5) 0.029(3) 0.089(6) 0.021(4) 0.039(4) 0.018(3)
F21 0.036(3) 0.036(3) 0.054(4) 0.021(3) -0.006(3) 0.003(3)
F22 0.033(4) 0.044(4) 0.053(4) 0.015(3) -0.006(3) -0.009(3)
F23 0.037(4) 0.025(3) 0.070(5) 0.009(3) 0.015(3) -0.008(3)
F24 0.059(5) 0.034(4) 0.090(6) 0.035(4) 0.016(4) 0.013(3)
F25 0.043(4) 0.041(4) 0.087(6) 0.037(4) 0.001(4) 0.007(3)
F26 0.057(4) 0.051(4) 0.041(4) 0.026(3) 0.023(3) 0.032(3)
F27 0.076(5) 0.066(5) 0.035(4) 0.035(3) 0.029(3) 0.036(4)
F28 0.055(4) 0.059(4) 0.038(4) 0.018(3) 0.032(3) 0.026(3)
F29 0.035(3) 0.050(4) 0.046(4) 0.008(3) 0.016(3) 0.025(3)
F30 0.046(4) 0.041(4) 0.026(3) 0.015(3) 0.010(3) 0.021(3)
N1 0.030(4) 0.017(4) 0.030(4) 0.009(3) 0.017(4) 0.001(3)
N2 0.033(4) 0.021(4) 0.021(4) 0.009(3) 0.013(3) 0.008(3)
N3 0.032(4) 0.016(4) 0.018(4) 0.005(3) 0.010(3) 0.008(3)
N4 0.023(4) 0.019(4) 0.032(4) 0.011(3) 0.016(3) 0.008(3)
N5 0.021(4) 0.018(4) 0.028(4) 0.009(3) 0.008(3) 0.004(3)
N6 0.026(4) 0.010(3) 0.022(4) 0.004(3) 0.013(3) 0.003(3)

loop_
_atom_type_symbol
_atom_type_description
_atom_type_scat_dispersion_real
_atom_type_scat_dispersion_imag
_atom_type_scat_source
C C 0.0033 0.0016 'International Tables Vol C Tables 4.2.6.8 and 6.1.1.4'
H H 0.0000 0.0000 'International Tables Vol C Tables 4.2.6.8 and 6.1.1.4'
N N 0.0061 0.0033 'International Tables Vol C Tables 4.2.6.8 and 6.1.1.4'
F F 0.0171 0.0103 'International Tables Vol C Tables 4.2.6.8 and 6.1.1.4'
Au Au -2.0133 8.8022 'International Tables Vol C Tables 4.2.6.8 and 6.1.1.4'

loop_
_geom_angle_atom_site_label_1
_geom_angle_atom_site_label_2
_geom_angle_atom_site_label_3
_geom_angle
C23 Au1 C7 87.7(4)
C23 Au1 N1 178.3(3)
C7 Au1 N1 92.4(3)
C23 Au1 N6 92.6(3)
C7 Au1 N6 177.9(3)
N1 Au1 N6 87.2(3)
C8 Au2 C22 87.4(3)
C8 Au2 N4 179.1(3)
C22 Au2 N4 92.7(3)
C8 Au2 N3 92.8(3)
C22 Au2 N3 178.1(3)
N4 Au2 N3 87.0(3)
N1 C1 C30 126.3(8)
N1 C1 C2 109.0(7)
C30 C1 C2 124.5(8)
C3 C2 C31 124.0(9)
C3 C2 C1 106.7(8)
C31 C2 C1 129.2(9)
C2 C3 C39 124.0(8)
C2 C3 C4 107.6(8)
C39 C3 C4 128.4(9)
N1 C4 C5 124.2(8)
N1 C4 C3 108.9(8)
C5 C4 C3 126.7(8)
C4 C5 C6 126.0(8)
C4 C5 C47 119.7(7)
C6 C5 C47 113.9(8)
N2 C6 C5 118.1(8)
N2 C6 C7 111.9(7)
C5 C6 C7 129.0(8)
C8 C7 C6 105.6(7)
C8 C7 Au1 134.7(6)
C6 C7 Au1 119.6(6)
C7 C8 C9 105.0(7)
C7 C8 Au2 135.6(6)
C9 C8 Au2 119.3(6)
N2 C9 C10 116.9(8)
N2 C9 C8 112.4(8)
C10 C9 C8 130.0(8)
C11 C10 C9 124.2(8)
C11 C10 C53 120.2(8)
C9 C10 C53 115.2(8)
N3 C11 C10 124.7(8)
N3 C11 C12 109.9(8)
C10 C11 C12 125.1(8)
C13 C12 C59 125.0(9)
C13 C12 C11 105.9(8)
C59 C12 C11 129.0(9)
C12 C13 C67 122.7(9)
C12 C13 C14 106.8(8)
C67 C13 C14 130.5(9)
N3 C14 C15 124.9(8)
N3 C14 C13 108.6(8)
C15 C14 C13 126.2(8)
C16 C15 C14 126.6(9)
C16 C15 C75 117.4(8)
C14 C15 C75 116.0(8)
N4 C16 C15 125.4(8)
N4 C16 C17 108.6(8)
C15 C16 C17 125.7(8)
C18 C17 C81 121.3(8)
C18 C17 C16 107.4(8)
C81 C17 C16 131.3(9)
C17 C18 C89 125.5(9)
C17 C18 C19 107.2(8)
C89 C18 C19 127.2(9)
N4 C19 C20 124.7(8)
N4 C19 C18 108.5(8)
C20 C19 C18 126.5(9)
C19 C20 C21 124.7(8)
C19 C20 C97 119.5(8)
C21 C20 C97 115.3(8)
N5 C21 C20 117.6(8)
N5 C21 C22 111.9(7)
C20 C21 C22 130.1(9)
C23 C22 C21 105.3(8)
C23 C22 Au2 135.4(7)
C21 C22 Au2 119.4(6)
C22 C23 C24 104.9(7)
C22 C23 Au1 134.6(7)
C24 C23 Au1 120.5(6)
N5 C24 C25 117.7(8)
N5 C24 C23 112.7(7)
C25 C24 C23 128.9(8)
C26 C25 C24 126.4(8)
C26 C25 C103 119.5(8)
C24 C25 C103 114.0(8)
C25 C26 N6 123.8(8)
C25 C26 C27 127.1(9)
N6 C26 C27 108.9(8)
C28 C27 C26 107.3(8)
C28 C27 C109 124.6(9)
C26 C27 C109 128.0(9)
C27 C28 C29 107.3(8)
C27 C28 C117 121.1(9)
C29 C28 C117 131.5(8)
N6 C29 C30 125.4(8)
N6 C29 C28 109.5(7)
C30 C29 C28 125.1(8)
C1 C30 C29 125.4(8)
C1 C30 C125 117.1(8)
C29 C30 C125 117.3(8)
C32 C31 C2 172.2(13)
C31 C32 C33 176.5(13)
C38 C33 C34 120.0(11)
C38 C33 C32 119.2(11)
C34 C33 C32 120.8(11)
C35 C34 C33 118.9(13)
C35 C34 H34 120.5
C33 C34 H34 120.5
C34 C35 C36 120.6(14)
C34 C35 H35 119.7
C36 C35 H35 119.7
C37 C36 C35 120.4(12)
C37 C36 H36 119.8
C35 C36 H36 119.8
C36 C37 C38 120.9(13)
C36 C37 H37 119.6
C38 C37 H37 119.6
C33 C38 C37 118.9(11)
C33 C38 H38 120.5
C37 C38 H38 120.5
C40 C39 C3 168.8(10)
C39 C40 C41 178.5(11)
C46 C41 C42 118.3(9)
C46 C41 C40 119.8(9)
C42 C41 C40 121.8(9)
C43 C42 C41 121.2(10)
C43 C42 H42 119.4
C41 C42 H42 119.4
C44 C43 C42 120.7(10)
C44 C43 H43 119.6
C42 C43 H43 119.6
C43 C44 C45 119.7(9)
C43 C44 H44 120.2
C45 C44 H44 120.2
C46 C45 C44 120.2(10)
C46 C45 H45 119.9
C44 C45 H45 119.9
C45 C46 C41 119.9(10)
C45 C46 H46 120.0
C41 C46 H46 120.1
C52 C47 C48 118.2(8)
C52 C47 C5 119.3(8)
C48 C47 C5 122.5(8)
F1 C48 C47 120.6(8)
F1 C48 C49 117.5(8)
C47 C48 C49 121.9(9)
F2 C49 C50 120.0(8)
F2 C49 C48 121.5(9)
C50 C49 C48 118.4(9)
F3 C50 C51 120.4(9)
F3 C50 C49 119.3(9)
C51 C50 C49 120.3(9)
C50 C51 F4 119.8(9)
C50 C51 C52 120.3(10)
F4 C51 C52 119.8(9)
F5 C52 C47 120.4(8)
F5 C52 C51 118.8(9)
C47 C52 C51 120.8(9)
C58 C53 C54 115.3(9)
C58 C53 C10 123.7(9)
C54 C53 C10 121.0(9)
C55 C54 F6 118.4(10)
C55 C54 C53 123.0(10)
F6 C54 C53 118.6(8)
F7 C55 C54 119.6(11)
F7 C55 C56 121.6(10)
C54 C55 C56 118.8(11)
C57 C56 F8 119.5(12)
C57 C56 C55 121.2(10)
F8 C56 C55 119.2(12)
F9 C57 C56 120.6(11)
F9 C57 C58 121.1(12)
C56 C57 C58 118.3(11)
F10 C58 C53 119.5(9)
F10 C58 C57 117.2(10)
C53 C58 C57 123.3(11)
C60 C59 C12 170.6(11)
C59 C60 C61 177.0(13)
C66 C61 C62 119.3(11)
C66 C61 C60 121.0(10)
C62 C61 C60 119.6(11)
C63 C62 C61 118.3(13)
C63 C62 H62 120.9
C61 C62 H62 120.9
C62 C63 C64 122.2(13)
C62 C63 H63 118.9
C64 C63 H63 118.9
C65 C64 C63 119.3(12)
C65 C64 H64 120.3
C63 C64 H64 120.3
C66 C65 C64 119.7(13)
C66 C65 H65 120.1
C64 C65 H65 120.1
C65 C66 C61 121.1(12)
C65 C66 H66 119.4
C61 C66 H66 119.4
C68 C67 C13 168.5(12)
C67 C68 C69 176.5(12)
C70 C69 C74 117.2(12)
C70 C69 C68 121.0(11)
C74 C69 C68 121.7(12)
C71 C70 C69 120.7(12)
C71 C70 H70 119.6
C69 C70 H70 119.6
C72 C71 C70 120.9(13)
C72 C71 H71 119.6
C70 C71 H71 119.6
C71 C72 C73 118.5(14)
C71 C72 H72 120.7
C73 C72 H72 120.7
C74 C73 C72 120.7(15)
C74 C73 H73 119.7
C72 C73 H73 119.7
C73 C74 C69 121.9(14)
C73 C74 H74 119.1
C69 C74 H74 119.1
C80 C75 C76 117.3(8)
C80 C75 C15 121.3(8)
C76 C75 C15 121.3(9)
F11 C76 C77 118.9(9)
F11 C76 C75 119.7(8)
C77 C76 C75 121.4(9)
F12 C77 C76 120.9(10)
F12 C77 C78 120.0(9)
C76 C77 C78 119.1(9)
C79 C78 F13 119.9(10)
C79 C78 C77 120.8(9)
F13 C78 C77 119.4(10)
F14 C79 C78 121.3(9)
F14 C79 C80 119.5(9)
C78 C79 C80 119.2(10)
F15 C80 C75 120.2(8)
F15 C80 C79 117.5(9)
C75 C80 C79 122.3(9)
C82 C81 C17 169.0(11)
C81 C82 C83 178.3(11)
C84 C83 C88 119.4(10)
C84 C83 C82 120.0(11)
C88 C83 C82 120.6(10)
C83 C84 C85 119.5(12)
C83 C84 H84 120.3
C85 C84 H84 120.3
C86 C85 C84 120.3(13)
C86 C85 H85 119.8
C84 C85 H85 119.8
C87 C86 C85 118.7(12)
C87 C86 H86 120.6
C85 C86 H86 120.6
C86 C87 C88 123.1(13)
C86 C87 H87 118.5
C88 C87 H87 118.5
C87 C88 C83 119.0(12)
C87 C88 H88 120.5
C83 C88 H88 120.5
C90 C89 C18 175.2(12)
C89 C90 C91 171.1(11)
C92 C91 C96 119.4(11)
C92 C91 C90 121.2(11)
C96 C91 C90 119.1(11)
C93 C92 C91 119.7(12)
C93 C92 H92 120.1
C91 C92 H92 120.1
C94 C93 C92 121.3(14)
C94 C93 H93 119.3
C92 C93 H93 119.3
C93 C94 C95 121.3(14)
C93 C94 H94 119.3
C95 C94 H94 119.3
C94 C95 C96 116.7(14)
C94 C95 H95 121.7
C96 C95 H95 121.7
C91 C96 C95 121.5(12)
C91 C96 H96 119.3
C95 C96 H96 119.3
C102 C97 C98 116.4(9)
C102 C97 C20 120.5(9)
C98 C97 C20 123.0(9)
F16 C98 C99 120.2(10)
F16 C98 C97 118.1(9)
C99 C98 C97 121.6(11)
C100 C99 F17 120.7(12)
C100 C99 C98 119.9(11)
F17 C99 C98 119.4(13)
C99 C100 F18 119.5(13)
C99 C100 C101 121.7(11)
F18 C100 C101 118.8(13)
F19 C101 C100 121.5(12)
F19 C101 C102 119.9(13)
C100 C101 C102 118.5(13)
F20 C102 C101 118.6(11)
F20 C102 C97 119.4(9)
C101 C102 C97 121.9(12)
C108 C103 C104 116.6(8)
C108 C103 C25 118.5(8)
C104 C103 C25 124.8(8)
F21 C104 C103 119.6(8)
F21 C104 C105 118.8(9)
C103 C104 C105 121.6(9)
F22 C105 C106 120.3(9)
F22 C105 C104 119.8(9)
C106 C105 C104 119.7(9)
F23 C106 C107 121.3(10)
F23 C106 C105 119.3(9)
C107 C106 C105 119.3(9)
C106 C107 F24 118.8(9)
C106 C107 C108 120.2(10)
F24 C107 C108 120.9(10)
F25 C108 C103 119.1(8)
F25 C108 C107 118.5(9)
C103 C108 C107 122.4(10)
C110 C109 C27 172.2(11)
C109 C110 C111 177.1(14)
C116 C111 C112 118.6(12)
C116 C111 C110 120.7(12)
C112 C111 C110 120.7(13)
C113 C112 C111 121.4(16)
C113 C112 H112 119.3
C111 C112 H112 119.3
C114 C113 C112 120.3(17)
C114 C113 H113 119.9
C112 C113 H113 119.9
C113 C114 C115 122.5(14)
C113 C114 H114 118.7
C115 C114 H114 118.7
C116 C115 C114 116.7(14)
C116 C115 H115 121.7
C114 C115 H115 121.7
C111 C116 C115 120.5(14)
C111 C116 H116 119.7
C115 C116 H116 119.7
C118 C117 C28 170.7(10)
C117 C118 C119 176.0(12)
C120 C119 C124 115.9(12)
C120 C119 C118 125.9(12)
C124 C119 C118 117.2(11)
C119 C120 C121 122.1(13)
C119 C120 H120 119.0
C121 C120 H120 119.0
C122 C121 C120 122.8(13)
C122 C121 H121 118.6
C120 C121 H121 118.6
C121 C122 C123 119.2(14)
C121 C122 H122 120.4
C123 C122 H122 120.4
C124 C123 C122 115.3(15)
C124 C123 H123 122.3
C122 C123 H123 122.3
C123 C124 C119 123.5(15)
C123 C124 H124 118.2
C119 C124 H124 118.2
C126 C125 C130 116.6(8)
C126 C125 C30 122.4(8)
C130 C125 C30 121.0(8)
F26 C126 C127 118.0(9)
F26 C126 C125 119.2(8)
C127 C126 C125 122.7(9)
F27 C127 C126 122.2(10)
F27 C127 C128 119.0(9)
C126 C127 C128 118.7(10)
F28 C128 C129 121.3(9)
F28 C128 C127 118.1(9)
C129 C128 C127 120.6(9)
F29 C129 C128 120.1(9)
F29 C129 C130 120.6(9)
C128 C129 C130 119.3(9)
F30 C130 C129 118.5(8)
F30 C130 C125 119.5(8)
C129 C130 C125 121.9(9)
C2S C1S C6S 114.1(19)
C2S C1S C7S 123(2)
C6S C1S C7S 123(2)
C3S C2S C1S 122.5(19)
C3S C2S H2S 118.8
C1S C2S H2S 118.8
C4S C3S C2S 124.3(18)
C4S C3S H3S 117.9
C2S C3S H3S 117.9
C3S C4S C5S 118(2)
C3S C4S H4S 121.0
C5S C4S H4S 121.0
C6S C5S C4S 116(2)
C6S C5S H5S 122.1
C4S C5S H5S 122.1
C5S C6S C1S 125(2)
C5S C6S H6S 117.5
C1S C6S H6S 117.5
C1S C7S H7S1 109.5
C1S C7S H7S2 109.5
H7S1 C7S H7S2 109.5
C1S C7S H7S3 109.5
H7S1 C7S H7S3 109.5
H7S2 C7S H7S3 109.5
C1 N1 C4 107.6(7)
C1 N1 Au1 126.4(6)
C4 N1 Au1 126.0(6)
C6 N2 C9 105.0(7)
C11 N3 C14 108.6(7)
C11 N3 Au2 125.5(6)
C14 N3 Au2 125.7(6)
C16 N4 C19 108.1(7)
C16 N4 Au2 126.2(6)
C19 N4 Au2 125.7(6)
C24 N5 C21 104.9(7)
C29 N6 C26 106.9(7)
C29 N6 Au1 127.1(6)
C26 N6 Au1 126.0(6)

loop_
_geom_bond_atom_site_label_1
_geom_bond_atom_site_label_2
_geom_bond_distance
Au1 C23 2.006(8)
Au1 C7 2.013(8)
Au1 N1 2.103(7)
Au1 N6 2.105(7)
Au2 C8 1.995(8)
Au2 C22 2.000(9)
Au2 N4 2.101(7)
Au2 N3 2.111(7)
C1 N1 1.362(11)
C1 C30 1.397(12)
C1 C2 1.464(12)
C2 C3 1.357(13)
C2 C31 1.398(13)
C3 C39 1.421(13)
C3 C4 1.442(12)
C4 N1 1.384(11)
C4 C5 1.384(12)
C5 C6 1.397(12)
C5 C47 1.494(12)
C6 N2 1.350(11)
C6 C7 1.480(12)
C7 C8 1.366(12)
C8 C9 1.474(11)
C9 N2 1.355(11)
C9 C10 1.409(12)
C10 C11 1.406(12)
C10 C53 1.492(13)
C11 N3 1.362(11)
C11 C12 1.455(13)
C12 C13 1.391(13)
C12 C59 1.403(14)
C13 C67 1.392(14)
C13 C14 1.467(13)
C14 N3 1.367(11)
C14 C15 1.403(12)
C15 C16 1.382(12)
C15 C75 1.503(13)
C16 N4 1.365(11)
C16 C17 1.438(12)
C17 C18 1.357(13)
C17 C81 1.422(13)
C18 C89 1.436(13)
C18 C19 1.440(13)
C19 N4 1.370(12)
C19 C20 1.390(13)
C20 C21 1.403(12)
C20 C97 1.501(12)
C21 N5 1.351(11)
C21 C22 1.473(12)
C22 C23 1.377(12)
C23 C24 1.463(12)
C24 N5 1.349(11)
C24 C25 1.410(12)
C25 C26 1.382(12)
C25 C103 1.497(12)
C26 N6 1.387(11)
C26 C27 1.419(13)
C27 C28 1.373(13)
C27 C109 1.436(14)
C28 C29 1.418(12)
C28 C117 1.439(13)
C29 N6 1.373(11)
C29 C30 1.402(12)
C30 C125 1.477(12)
C31 C32 1.233(15)
C32 C33 1.417(15)
C33 C38 1.371(16)
C33 C34 1.421(17)
C34 C35 1.373(17)
C34 H34 0.9500
C35 C36 1.38(2)
C35 H35 0.9500
C36 C37 1.352(19)
C36 H36 0.9500
C37 C38 1.408(16)
C37 H37 0.9500
C38 H38 0.9500
C39 C40 1.192(13)
C40 C41 1.429(13)
C41 C46 1.395(14)
C41 C42 1.421(14)
C42 C43 1.375(14)
C42 H42 0.9500
C43 C44 1.351(15)
C43 H43 0.9500
C44 C45 1.426(15)
C44 H44 0.9500
C45 C46 1.389(14)
C45 H45 0.9500
C46 H46 0.9500
C47 C52 1.367(13)
C47 C48 1.375(12)
C48 F1 1.338(11)
C48 C49 1.390(13)
C49 F2 1.342(11)
C49 C50 1.389(14)
C50 F3 1.339(10)
C50 C51 1.349(14)
C51 F4 1.353(12)
C51 C52 1.398(13)
C52 F5 1.331(11)
C53 C58 1.362(14)
C53 C54 1.402(14)
C54 C55 1.358(14)
C54 F6 1.368(12)
C55 F7 1.360(13)
C55 C56 1.367(18)
C56 C57 1.358(19)
C56 F8 1.361(12)
C57 F9 1.328(14)
C57 C58 1.386(15)
C58 F10 1.342(13)
C59 C60 1.206(14)
C60 C61 1.468(15)
C61 C66 1.385(16)
C61 C62 1.383(16)
C62 C63 1.366(17)
C62 H62 0.9500
C63 C64 1.373(19)
C63 H63 0.9500
C64 C65 1.361(18)
C64 H64 0.9500
C65 C66 1.363(16)
C65 H65 0.9500
C66 H66 0.9500
C67 C68 1.223(15)
C68 C69 1.401(16)
C69 C70 1.397(16)
C69 C74 1.401(17)
C70 C71 1.392(16)
C70 H70 0.9500
C71 C72 1.39(2)
C71 H71 0.9500
C72 C73 1.39(2)
C72 H72 0.9500
C73 C74 1.370(19)
C73 H73 0.9500
C74 H74 0.9500
C75 C80 1.362(14)
C75 C76 1.388(13)
C76 F11 1.333(11)
C76 C77 1.378(13)
C77 F12 1.343(11)
C77 C78 1.386(16)
C78 C79 1.341(15)
C78 F13 1.352(12)
C79 F14 1.333(12)
C79 C80 1.393(14)
C80 F15 1.359(11)
C81 C82 1.193(14)
C82 C83 1.449(14)
C83 C84 1.372(15)
C83 C88 1.403(16)
C84 C85 1.387(17)
C84 H84 0.9500
C85 C86 1.388(19)
C85 H85 0.9500
C86 C87 1.335(18)
C86 H86 0.9500
C87 C88 1.352(16)
C87 H87 0.9500
C88 H88 0.9500
C89 C90 1.202(14)
C90 C91 1.444(14)
C91 C92 1.366(16)
C91 C96 1.374(17)
C92 C93 1.358(16)
C92 H92 0.9500
C93 C94 1.347(19)
C93 H93 0.9500
C94 C95 1.386(19)
C94 H94 0.9500
C95 C96 1.396(17)
C95 H95 0.9500
C96 H96 0.9500
C97 C102 1.392(15)
C97 C98 1.396(14)
C98 F16 1.335(13)
C98 C99 1.369(16)
C99 C100 1.341(19)
C99 F17 1.346(13)
C100 F18 1.351(12)
C100 C101 1.37(2)
C101 F19 1.345(15)
C101 C102 1.379(16)
C102 F20 1.328(13)
C103 C108 1.369(13)
C103 C104 1.370(13)
C104 F21 1.335(11)
C104 C105 1.389(13)
C105 F22 1.349(12)
C105 C106 1.382(15)
C106 F23 1.333(11)
C106 C107 1.340(16)
C107 F24 1.351(13)
C107 C108 1.384(14)
C108 F25 1.363(12)
C109 C110 1.242(15)
C110 C111 1.419(15)
C111 C116 1.386(18)
C111 C112 1.387(18)
C112 C113 1.38(2)
C112 H112 0.9500
C113 C114 1.29(2)
C113 H113 0.9500
C114 C115 1.44(2)
C114 H114 0.9500
C115 C116 1.404(17)
C115 H115 0.9500
C116 H116 0.9500
C117 C118 1.200(14)
C118 C119 1.423(16)
C119 C120 1.344(17)
C119 C124 1.421(19)
C120 C121 1.358(17)
C120 H120 0.9500
C121 C122 1.334(19)
C121 H121 0.9500
C122 C123 1.45(2)
C122 H122 0.9500
C123 C124 1.39(2)
C123 H123 0.9500
C124 H124 0.9500
C125 C126 1.372(13)
C125 C130 1.400(13)
C126 F26 1.341(11)
C126 C127 1.367(13)
C127 F27 1.335(12)
C127 C128 1.402(15)
C128 F28 1.348(10)
C128 C129 1.349(14)
C129 F29 1.338(11)
C129 C130 1.382(12)
C130 F30 1.329(11)
C1S C2S 1.43(2)
C1S C6S 1.46(3)
C1S C7S 1.45(2)
C2S C3S 1.40(2)
C2S H2S 0.9500
C3S C4S 1.32(3)
C3S H3S 0.9500
C4S C5S 1.55(3)
C4S H4S 0.9500
C5S C6S 1.40(3)
C5S H5S 0.9500
C6S H6S 0.9500
C7S H7S1 0.9800
C7S H7S2 0.9800
C7S H7S3 0.9800
